data_1576022
loop_
_publ_author_name
'Wang, Peng'
'Su, Ziyao'
'Yang, Zeqian'
'Cheng, Jianhua'
'Yang, Hengquan'
'Kibeye, Israel M.'
'Chen, Xia'

_publ_section_title
;
 Bimetallic aluminum complexes bearing \b-pyridyl-enamino ligands:
 synthesis, characterization and their applications in the ring-opening
 polymerization of \e-caprolactone
;
_journal_issue 43
_journal_name_full 'Polymer Chemistry'
_journal_page_first 4745
_journal_page_last 4754
_journal_paper_doi 10.1039/D5PY00481K
_journal_volume 16
_journal_year 2025
_chemical_formula_sum 'C32 H26 N4'
_chemical_formula_weight 466.57
_space_group_crystal_system triclinic
_space_group_IT_number 2
_space_group_name_Hall '-P 1'
_space_group_name_H-M_alt 'P -1'
_atom_sites_solution_hydrogens geom
_audit_creation_method SHELXL-2014/7
_audit_update_record
;
2023-04-12 deposited with the CCDC.	2025-10-08 downloaded from the CCDC.
;
_cell_angle_alpha 89.939(7)
_cell_angle_beta 84.808(7)
_cell_angle_gamma 62.721(6)
_cell_formula_units_Z 2
_cell_length_a 10.906(2)
_cell_length_b 11.480(3)
_cell_length_c 11.675(3)
_cell_measurement_reflns_used 4299
_cell_measurement_temperature 240(2)
_cell_measurement_theta_max 27.985
_cell_measurement_theta_min 2.879
_cell_volume 1292.5(5)
_computing_structure_refinement 'SHELXL-2014/7 (Sheldrick, 2014)'
_diffrn_ambient_temperature 240(2)
_diffrn_measured_fraction_theta_full 0.963
_diffrn_measured_fraction_theta_max 0.963
_diffrn_measurement_device_type 'CCD area detector'
_diffrn_measurement_method 'phi and omega scans'
_diffrn_radiation_type MoK\a
_diffrn_radiation_wavelength 0.71073
_diffrn_reflns_av_R_equivalents 0.0305
_diffrn_reflns_av_unetI/netI 0.0458
_diffrn_reflns_Laue_measured_fraction_full 0.963
_diffrn_reflns_Laue_measured_fraction_max 0.963
_diffrn_reflns_limit_h_max 12
_diffrn_reflns_limit_h_min -9
_diffrn_reflns_limit_k_max 13
_diffrn_reflns_limit_k_min -13
_diffrn_reflns_limit_l_max 13
_diffrn_reflns_limit_l_min -13
_diffrn_reflns_number 9599
_diffrn_reflns_point_group_measured_fraction_full 0.963
_diffrn_reflns_point_group_measured_fraction_max 0.963
_diffrn_reflns_theta_full 25.049
_diffrn_reflns_theta_max 25.049
_diffrn_reflns_theta_min 2.879
_exptl_absorpt_coefficient_mu 0.072
_exptl_crystal_colour yellow
_exptl_crystal_density_diffrn 1.199
_exptl_crystal_description block
_exptl_crystal_F_000 492
_exptl_crystal_size_max 0.200
_exptl_crystal_size_mid 0.180
_exptl_crystal_size_min 0.180
_refine_diff_density_max 0.233
_refine_diff_density_min -0.195
_refine_diff_density_rms 0.031
_refine_ls_extinction_method none
_refine_ls_goodness_of_fit_ref 1.048
_refine_ls_hydrogen_treatment constr
_refine_ls_matrix_type full
_refine_ls_number_parameters 325
_refine_ls_number_reflns 4395
_refine_ls_number_restraints 0
_refine_ls_restrained_S_all 1.048
_refine_ls_R_factor_all 0.0808
_refine_ls_R_factor_gt 0.0512
_refine_ls_shift/su_max 0.000
_refine_ls_shift/su_mean 0.000
_refine_ls_structure_factor_coef Fsqd
_refine_ls_weighting_details 'w=1/[\s^2^(Fo^2^)+(0.0687P)^2^+0.1845P] where P=(Fo^2^+2Fc^2^)/3'
_refine_ls_weighting_scheme calc
_refine_ls_wR_factor_gt 0.1277
_refine_ls_wR_factor_ref 0.1479
_reflns_Friedel_coverage 0.000
_reflns_number_gt 3034
_reflns_number_total 4395
_reflns_threshold_expression 'I > 2\s(I)'
_cod_data_source_file d5py00481k2.cif
_cod_data_source_block HL3
_cod_depositor_comments 'Adding full bibliography for 1576022--1576027.cif.'
_cod_original_cell_volume 1292.4(5)
_cod_database_code 1576022
_shelx_shelxl_version_number 2014/7
_shelx_space_group_comment
;
The symmetry employed for this shelxl refinement is uniquely defined
by the following loop, which should always be used as a source of
symmetry information in preference to the above space-group names.
They are only intended as comments.
;
_shelx_estimated_absorpt_t_min 0.986
_shelx_estimated_absorpt_t_max 0.987

loop_
_space_group_symop_operation_xyz
'x, y, z'
'-x, -y, -z'

loop_
_atom_site_label
_atom_site_type_symbol
_atom_site_fract_x
_atom_site_fract_y
_atom_site_fract_z
_atom_site_U_iso_or_equiv
_atom_site_adp_type
_atom_site_occupancy
_atom_site_site_symmetry_order
_atom_site_calc_flag
_atom_site_refinement_flags_posn
_atom_site_refinement_flags_adp
_atom_site_refinement_flags_occupancy
_atom_site_disorder_assembly
_atom_site_disorder_group
N1 N 0.2330(2) 0.80860(18) 0.47418(15) 0.0655(5) Uani 1 1 d . . . . .
C15 C 0.39643(19) 0.83579(17) 0.07647(15) 0.0466(5) Uani 1 1 d . . . . .
H15 H 0.4324 0.7446 0.0647 0.056 Uiso 1 1 calc R U . . .
C14 C 0.3745(2) 0.88962(18) 0.18748(16) 0.0491(5) Uani 1 1 d . . . . .
C16 C 0.36600(18) 0.91502(17) -0.01704(15) 0.0444(4) Uani 1 1 d . . . . .
C17 C 0.3113(2) 1.04942(19) -0.00064(18) 0.0558(5) Uani 1 1 d . . . . .
H17 H 0.2915 1.1037 -0.0638 0.067 Uiso 1 1 calc R U . . .
C7 C 0.4616(2) 0.6792(2) 0.28757(17) 0.0552(5) Uani 1 1 d . . . . .
C19 C 0.3174(2) 1.0248(2) 0.20323(18) 0.0611(6) Uani 1 1 d . . . . .
H19 H 0.2999 1.0633 0.2778 0.073 Uiso 1 1 calc R U . . .
C8 C 0.5872(2) 0.6016(2) 0.20811(18) 0.0607(5) Uani 1 1 d . . . . .
C1 C 0.3019(2) 0.6771(2) 0.45798(17) 0.0584(5) Uani 1 1 d . . . . .
C6 C 0.4167(2) 0.6187(2) 0.36796(18) 0.0585(5) Uani 1 1 d . . . . .
H6 H 0.4664 0.5266 0.3653 0.070 Uiso 1 1 calc R U . . .
C18 C 0.2863(2) 1.1024(2) 0.1096(2) 0.0666(6) Uani 1 1 d . . . . .
H18 H 0.2470 1.1939 0.1213 0.080 Uiso 1 1 calc R U . . .
C2 C 0.2678(3) 0.5959(2) 0.5278(2) 0.0704(6) Uani 1 1 d . . . . .
H2 H 0.3181 0.5042 0.5160 0.084 Uiso 1 1 calc R U . . .
C9 C 0.6119(3) 0.4820(2) 0.1568(2) 0.0740(7) Uani 1 1 d . . . . .
H9 H 0.5460 0.4509 0.1713 0.089 Uiso 1 1 calc R U . . .
C3 C 0.1611(3) 0.6493(3) 0.6136(2) 0.0863(8) Uani 1 1 d . . . . .
H3 H 0.1377 0.5948 0.6612 0.104 Uiso 1 1 calc R U . . .
C4 C 0.0889(3) 0.7824(3) 0.6294(2) 0.0885(8) Uani 1 1 d . . . . .
H4 H 0.0142 0.8215 0.6870 0.106 Uiso 1 1 calc R U . . .
C13 C 0.6863(3) 0.6444(3) 0.1852(2) 0.0784(7) Uani 1 1 d . . . . .
H13 H 0.6722 0.7246 0.2185 0.094 Uiso 1 1 calc R U . . .
C5 C 0.1282(3) 0.8577(3) 0.5593(2) 0.0813(7) Uani 1 1 d . . . . .
H5 H 0.0791 0.9494 0.5713 0.098 Uiso 1 1 calc R U . . .
C12 C 0.8056(3) 0.5698(4) 0.1138(3) 0.1053(10) Uani 1 1 d . . . . .
H12 H 0.8726 0.5994 0.0990 0.126 Uiso 1 1 calc R U . . .
C10 C 0.7309(3) 0.4088(3) 0.0854(3) 0.0987(9) Uani 1 1 d . . . . .
H10 H 0.7456 0.3287 0.0514 0.118 Uiso 1 1 calc R U . . .
C11 C 0.8272(4) 0.4520(4) 0.0640(3) 0.1141(11) Uani 1 1 d . . . . .
H11 H 0.9086 0.4018 0.0154 0.137 Uiso 1 1 calc R U . . .
C21 C 0.20096(19) 1.01226(19) -0.22265(16) 0.0504(5) Uani 1 1 d . . . . .
C22 C 0.0984(2) 0.9972(2) -0.15508(16) 0.0564(5) Uani 1 1 d . . . . .
H22 H 0.1232 0.9244 -0.1087 0.068 Uiso 1 1 calc R U . . .
C20 C 0.34778(19) 0.91018(18) -0.22761(16) 0.0485(5) Uani 1 1 d . . . . .
C28 C 0.5699(2) 0.77039(19) -0.34952(17) 0.0549(5) Uani 1 1 d . . . . .
C27 C 0.4264(2) 0.86817(19) -0.32975(17) 0.0548(5) Uani 1 1 d . . . . .
H27 H 0.3827 0.9070 -0.3954 0.066 Uiso 1 1 calc R U . . .
C26 C 0.1603(2) 1.1213(2) -0.28885(19) 0.0668(6) Uani 1 1 d . . . . .
H26 H 0.2277 1.1346 -0.3349 0.080 Uiso 1 1 calc R U . . .
C23 C -0.0393(2) 1.0872(3) -0.15461(18) 0.0693(6) Uani 1 1 d . . . . .
H23 H -0.1072 1.0747 -0.1086 0.083 Uiso 1 1 calc R U . . .
C24 C -0.0778(2) 1.1945(2) -0.2206(2) 0.0752(7) Uani 1 1 d . . . . .
H24 H -0.1718 1.2561 -0.2196 0.090 Uiso 1 1 calc R U . . .
C25 C 0.0214(3) 1.2115(2) -0.2883(2) 0.0787(7) Uani 1 1 d . . . . .
H25 H -0.0046 1.2844 -0.3346 0.094 Uiso 1 1 calc R U . . .
C32 C 0.7644(2) 0.6047(2) -0.2827(2) 0.0764(7) Uani 1 1 d . . . . .
H32 H 0.8056 0.5475 -0.2243 0.092 Uiso 1 1 calc R U . . .
C29 C 0.6472(3) 0.7634(2) -0.4534(2) 0.0826(8) Uani 1 1 d . . . . .
H29 H 0.6043 0.8174 -0.5132 0.099 Uiso 1 1 calc R U . . .
C31 C 0.8456(3) 0.5984(3) -0.3811(3) 0.0923(9) Uani 1 1 d . . . . .
H31 H 0.9411 0.5404 -0.3889 0.111 Uiso 1 1 calc R U . . .
C30 C 0.7852(3) 0.6782(3) -0.4679(3) 0.1068(11) Uani 1 1 d . . . . .
H30 H 0.8384 0.6743 -0.5372 0.128 Uiso 1 1 calc R U . . .
N4 N 0.39529(16) 0.85162(15) -0.12671(13) 0.0530(4) Uani 1 1 d . . . . .
H4A H 0.4486 0.7673 -0.1311 0.064 Uiso 1 1 calc R U . . .
N2 N 0.4004(2) 0.81492(16) 0.28625(14) 0.0617(5) Uani 1 1 d . . . . .
H2A H 0.3758 0.8579 0.3526 0.074 Uiso 1 1 calc R U . . .
N3 N 0.62833(17) 0.68892(17) -0.26559(15) 0.0621(5) Uani 1 1 d . . . . .

loop_
_atom_site_aniso_label
_atom_site_aniso_U_11
_atom_site_aniso_U_22
_atom_site_aniso_U_33
_atom_site_aniso_U_23
_atom_site_aniso_U_13
_atom_site_aniso_U_12
N1 0.0747(13) 0.0721(12) 0.0500(10) 0.0037(9) -0.0158(9) -0.0321(10)
C15 0.0439(10) 0.0429(10) 0.0533(11) 0.0029(8) -0.0075(8) -0.0196(9)
C14 0.0515(11) 0.0509(11) 0.0516(11) 0.0044(9) -0.0102(9) -0.0285(9)
C16 0.0372(10) 0.0484(10) 0.0495(11) 0.0040(8) -0.0057(8) -0.0212(9)
C17 0.0628(13) 0.0520(11) 0.0593(13) 0.0143(10) -0.0157(10) -0.0304(10)
C7 0.0583(12) 0.0585(12) 0.0547(12) 0.0085(10) -0.0186(10) -0.0298(11)
C19 0.0751(15) 0.0561(12) 0.0572(12) -0.0044(10) -0.0106(11) -0.0338(11)
C8 0.0584(13) 0.0624(13) 0.0625(13) 0.0165(10) -0.0160(11) -0.0270(11)
C1 0.0601(13) 0.0673(14) 0.0539(12) 0.0124(10) -0.0249(10) -0.0311(11)
C6 0.0576(13) 0.0563(12) 0.0652(13) 0.0139(10) -0.0193(11) -0.0270(11)
C18 0.0849(16) 0.0455(11) 0.0745(15) 0.0021(11) -0.0202(12) -0.0323(11)
C2 0.0649(15) 0.0823(16) 0.0743(15) 0.0207(13) -0.0190(12) -0.0407(13)
C9 0.0703(16) 0.0658(14) 0.0798(16) 0.0041(12) -0.0043(13) -0.0266(12)
C3 0.0847(19) 0.117(2) 0.0731(17) 0.0215(16) -0.0144(15) -0.0594(18)
C4 0.0844(19) 0.127(3) 0.0627(16) 0.0039(17) -0.0083(13) -0.0555(19)
C13 0.0695(16) 0.0857(17) 0.0875(17) 0.0225(14) -0.0136(14) -0.0413(14)
C5 0.0897(19) 0.0865(17) 0.0570(14) -0.0070(13) -0.0174(14) -0.0296(15)
C12 0.0742(19) 0.123(3) 0.121(3) 0.033(2) 0.0030(18) -0.050(2)
C10 0.092(2) 0.0813(18) 0.101(2) -0.0006(16) 0.0089(18) -0.0250(17)
C11 0.086(2) 0.107(3) 0.117(3) 0.012(2) 0.0203(19) -0.023(2)
C21 0.0434(11) 0.0578(11) 0.0482(11) 0.0038(9) -0.0039(9) -0.0219(9)
C22 0.0475(12) 0.0739(13) 0.0485(11) 0.0078(10) -0.0041(9) -0.0286(11)
C20 0.0421(10) 0.0558(11) 0.0493(11) 0.0060(9) -0.0041(9) -0.0240(9)
C28 0.0522(12) 0.0551(12) 0.0580(12) -0.0054(10) 0.0018(10) -0.0265(10)
C27 0.0471(11) 0.0670(13) 0.0485(11) 0.0054(9) -0.0025(9) -0.0252(10)
C26 0.0529(13) 0.0683(14) 0.0734(14) 0.0177(12) -0.0029(11) -0.0235(11)
C23 0.0461(12) 0.0997(17) 0.0571(13) 0.0024(12) -0.0024(10) -0.0299(12)
C24 0.0460(13) 0.0882(17) 0.0725(15) -0.0021(13) -0.0087(11) -0.0141(12)
C25 0.0616(15) 0.0717(15) 0.0866(17) 0.0243(13) -0.0130(13) -0.0161(12)
C32 0.0582(15) 0.0617(14) 0.0920(18) -0.0191(13) -0.0079(13) -0.0125(12)
C29 0.0771(17) 0.0692(15) 0.0805(17) 0.0010(12) 0.0277(14) -0.0219(13)
C31 0.0509(14) 0.0727(17) 0.131(3) -0.0240(17) 0.0232(17) -0.0150(13)
C30 0.083(2) 0.0753(18) 0.127(3) 0.0028(18) 0.0499(19) -0.0175(16)
N4 0.0501(10) 0.0503(9) 0.0491(9) 0.0043(7) -0.0032(7) -0.0152(8)
N2 0.0886(13) 0.0549(10) 0.0473(9) 0.0044(8) -0.0163(9) -0.0363(10)
N3 0.0481(10) 0.0606(10) 0.0654(11) -0.0112(9) -0.0009(8) -0.0153(9)

loop_
_atom_type_symbol
_atom_type_description
_atom_type_scat_dispersion_real
_atom_type_scat_dispersion_imag
_atom_type_scat_source
C C 0.0033 0.0016 'International Tables Vol C Tables 4.2.6.8 and 6.1.1.4'
H H 0.0000 0.0000 'International Tables Vol C Tables 4.2.6.8 and 6.1.1.4'
N N 0.0061 0.0033 'International Tables Vol C Tables 4.2.6.8 and 6.1.1.4'

loop_
_geom_angle_atom_site_label_1
_geom_angle_atom_site_label_2
_geom_angle_atom_site_label_3
_geom_angle
_geom_angle_site_symmetry_1
_geom_angle_site_symmetry_3
_geom_angle_publ_flag
C1 N1 C5 117.1(2) . . ?
C16 C15 C14 120.72(17) . . ?
C19 C14 C15 118.70(17) . . ?
C19 C14 N2 117.71(18) . . ?
C15 C14 N2 123.51(17) . . ?
C17 C16 C15 120.14(17) . . ?
C17 C16 N4 123.03(17) . . ?
C15 C16 N4 116.83(16) . . ?
C18 C17 C16 118.87(18) . . ?
C6 C7 N2 120.9(2) . . ?
C6 C7 C8 120.05(19) . . ?
N2 C7 C8 118.73(18) . . ?
C18 C19 C14 119.93(19) . . ?
C13 C8 C9 118.0(2) . . ?
C13 C8 C7 120.4(2) . . ?
C9 C8 C7 121.6(2) . . ?
N1 C1 C2 121.2(2) . . ?
N1 C1 C6 119.47(19) . . ?
C2 C1 C6 119.3(2) . . ?
C7 C6 C1 128.6(2) . . ?
C17 C18 C19 121.61(19) . . ?
C3 C2 C1 120.0(2) . . ?
C10 C9 C8 121.1(3) . . ?
C4 C3 C2 119.3(3) . . ?
C3 C4 C5 118.3(3) . . ?
C12 C13 C8 120.3(3) . . ?
N1 C5 C4 124.1(3) . . ?
C13 C12 C11 120.4(3) . . ?
C11 C10 C9 120.2(3) . . ?
C10 C11 C12 119.9(3) . . ?
C26 C21 C22 117.64(18) . . ?
C26 C21 C20 121.87(17) . . ?
C22 C21 C20 120.41(18) . . ?
C23 C22 C21 121.2(2) . . ?
C27 C20 N4 121.74(17) . . ?
C27 C20 C21 120.44(17) . . ?
N4 C20 C21 117.50(16) . . ?
N3 C28 C29 120.7(2) . . ?
N3 C28 C27 119.20(18) . . ?
C29 C28 C27 120.1(2) . . ?
C20 C27 C28 127.39(19) . . ?
C21 C26 C25 121.0(2) . . ?
C24 C23 C22 120.5(2) . . ?
C23 C24 C25 119.5(2) . . ?
C24 C25 C26 120.2(2) . . ?
N3 C32 C31 123.1(3) . . ?
C30 C29 C28 119.8(3) . . ?
C32 C31 C30 118.6(2) . . ?
C29 C30 C31 119.5(3) . . ?
C20 N4 C16 126.36(16) . . ?
C7 N2 C14 126.00(17) . . ?
C28 N3 C32 118.2(2) . . ?

loop_
_geom_bond_atom_site_label_1
_geom_bond_atom_site_label_2
_geom_bond_distance
_geom_bond_site_symmetry_2
_geom_bond_publ_flag
N1 C1 1.347(3) . ?
N1 C5 1.348(3) . ?
C15 C16 1.384(2) . ?
C15 C14 1.389(3) . ?
C14 C19 1.387(3) . ?
C14 N2 1.407(2) . ?
C16 C17 1.382(3) . ?
C16 N4 1.409(2) . ?
C17 C18 1.374(3) . ?
C7 C6 1.352(3) . ?
C7 N2 1.386(2) . ?
C7 C8 1.478(3) . ?
C19 C18 1.376(3) . ?
C8 C13 1.384(3) . ?
C8 C9 1.396(3) . ?
C1 C2 1.391(3) . ?
C1 C6 1.454(3) . ?
C2 C3 1.368(3) . ?
C9 C10 1.375(4) . ?
C3 C4 1.365(4) . ?
C4 C5 1.369(4) . ?
C13 C12 1.380(4) . ?
C12 C11 1.380(4) . ?
C10 C11 1.357(5) . ?
C21 C26 1.383(3) . ?
C21 C22 1.385(3) . ?
C21 C20 1.485(3) . ?
C22 C23 1.378(3) . ?
C20 C27 1.352(3) . ?
C20 N4 1.377(2) . ?
C28 N3 1.344(3) . ?
C28 C29 1.394(3) . ?
C28 C27 1.445(3) . ?
C26 C25 1.388(3) . ?
C23 C24 1.367(3) . ?
C24 C25 1.368(3) . ?
C32 N3 1.345(3) . ?
C32 C31 1.366(4) . ?
C29 C30 1.362(4) . ?
C31 C30 1.366(4) . ?
